data_4331568
loop_
_publ_author_name
'Dobrov, Anatoly'
'Arion, Vladimir B.'
'Kandler, Norbert'
'Ginzinger, Werner'
'Jakupec, Michael A.'
'Rufi\'nska, Anna'
'Graf von Keyserlingk, Nikolai'
'Galanski, Markus'
'Kowol, Christian'
'Keppler, Bernhard K.'

_publ_section_title
;
 The First Metal-Based Paullone Derivative with High Antiproliferative
 Activity in Vitro
;
_journal_issue 5
_journal_name_full 'Inorganic Chemistry'
_journal_page_first 1945
_journal_page_last 1950
_journal_paper_doi 10.1021/ic0511120
_journal_volume 45
_journal_year 2006
_chemical_formula_sum 'C49 H44 Br2 Cl Ga N8 O5'
_chemical_formula_weight 1089.91
_chemical_name_systematic
; 
 ? 
;
_space_group_IT_number 14
_symmetry_cell_setting monoclinic
_symmetry_space_group_name_Hall '-P 2ybc'
_symmetry_space_group_name_H-M 'P 1 21/c 1'
_atom_sites_solution_hydrogens geom
_atom_sites_solution_primary direct
_atom_sites_solution_secondary difmap
_audit_creation_method SHELXL-97
_cell_angle_alpha 90.00
_cell_angle_beta 102.14(3)
_cell_angle_gamma 90.00
_cell_formula_units_Z 4
_cell_length_a 15.961(3)
_cell_length_b 18.656(4)
_cell_length_c 15.773(3)
_cell_measurement_temperature 120(2)
_cell_volume 4591.7(17)
_computing_structure_refinement 'SHELXL-97 (Sheldrick, 1997)'
_computing_structure_solution 'SHELXS-97 (Sheldrick, 1990)'
_diffrn_ambient_temperature 120(2)
_diffrn_measured_fraction_theta_full 0.998
_diffrn_measured_fraction_theta_max 0.998
_diffrn_radiation_monochromator graphite
_diffrn_radiation_source 'fine-focus sealed tube'
_diffrn_radiation_type MoK\a
_diffrn_radiation_wavelength 0.71073
_diffrn_reflns_av_R_equivalents 0.0190
_diffrn_reflns_av_sigmaI/netI 0.0269
_diffrn_reflns_limit_h_max 20
_diffrn_reflns_limit_h_min -20
_diffrn_reflns_limit_k_max 23
_diffrn_reflns_limit_k_min -23
_diffrn_reflns_limit_l_max 20
_diffrn_reflns_limit_l_min -20
_diffrn_reflns_number 19910
_diffrn_reflns_theta_full 27.10
_diffrn_reflns_theta_max 27.10
_diffrn_reflns_theta_min 3.40
_exptl_absorpt_coefficient_mu 2.456
_exptl_absorpt_correction_type none
_exptl_crystal_colour yellow
_exptl_crystal_density_diffrn 1.577
_exptl_crystal_density_method 'not measured'
_exptl_crystal_description block
_exptl_crystal_F_000 2208
_exptl_crystal_size_max 0.25
_exptl_crystal_size_mid 0.17
_exptl_crystal_size_min 0.17
_refine_diff_density_max 0.954
_refine_diff_density_min -1.070
_refine_diff_density_rms 0.074
_refine_ls_extinction_method none
_refine_ls_goodness_of_fit_ref 1.078
_refine_ls_hydrogen_treatment constr
_refine_ls_matrix_type full
_refine_ls_number_parameters 611
_refine_ls_number_reflns 10111
_refine_ls_number_restraints 0
_refine_ls_restrained_S_all 1.078
_refine_ls_R_factor_all 0.0508
_refine_ls_R_factor_gt 0.0384
_refine_ls_shift/su_max 0.028
_refine_ls_shift/su_mean 0.001
_refine_ls_structure_factor_coef Fsqd
_refine_ls_weighting_details 'calc w=1/[\s^2^(Fo^2^)+(0.0350P)^2^+8.5426P] where P=(Fo^2^+2Fc^2^)/3'
_refine_ls_weighting_scheme calc
_refine_ls_wR_factor_gt 0.0928
_refine_ls_wR_factor_ref 0.0977
_reflns_number_gt 8411
_reflns_number_total 10111
_reflns_threshold_expression >2sigma(I)
_cod_data_source_file ic0511120sup1.cif
_cod_data_source_block noka344
_cod_original_cell_volume 4591.7(16)
_cod_original_sg_symbol_H-M P21/c
_cod_database_code 4331568

loop_
_symmetry_equiv_pos_as_xyz
'x, y, z'
'-x, y+1/2, -z+1/2'
'-x, -y, -z'
'x, -y-1/2, z-1/2'

loop_
_atom_site_label
_atom_site_type_symbol
_atom_site_fract_x
_atom_site_fract_y
_atom_site_fract_z
_atom_site_U_iso_or_equiv
_atom_site_adp_type
_atom_site_occupancy
_atom_site_symmetry_multiplicity
_atom_site_calc_flag
_atom_site_refinement_flags
_atom_site_disorder_assembly
_atom_site_disorder_group
Ga Ga 0.310639(19) 0.360997(17) 0.931750(19) 0.02063(8) Uani 1 1 d . . .
Br2 Br 0.55063(2) -0.055231(17) 0.781334(19) 0.03289(9) Uani 1 1 d . . .
Br1 Br 0.12757(2) 0.813596(19) 1.03095(2) 0.04314(10) Uani 1 1 d . . .
Cl1 Cl 0.2027(4) 0.40791(15) 1.2565(2) 0.0294(9) Uani 0.75(3) 1 d P A 1
Cl1X Cl 0.234(2) 0.4266(16) 1.2675(7) 0.060(5) Uani 0.25(3) 1 d P A 2
O1 O 0.42247(12) 0.35451(12) 0.90830(13) 0.0274(4) Uani 1 1 d . . .
O2 O 0.26944(13) 0.43102(11) 0.84347(12) 0.0258(4) Uani 1 1 d . . .
N4 N 0.35772(15) 0.43179(13) 1.02843(15) 0.0220(5) Uani 1 1 d . . .
N3 N 0.29449(15) 0.46551(13) 1.06106(15) 0.0225(5) Uani 1 1 d . . .
H300 H 0.3061 0.4994 1.0987 0.027 Uiso 1 1 calc R . .
N2 N 0.20145(14) 0.38709(13) 0.98011(15) 0.0218(5) Uani 1 1 d . . .
N1 N 0.03080(15) 0.53992(14) 0.83521(16) 0.0269(5) Uani 1 1 d . . .
H1 H 0.0042 0.5300 0.7833 0.032 Uiso 1 1 calc R . .
N8 N 0.26334(15) 0.28269(13) 0.84468(14) 0.0222(5) Uani 1 1 d . . .
N7 N 0.28059(15) 0.21444(13) 0.87702(15) 0.0248(5) Uani 1 1 d . . .
H70 H 0.2663 0.1772 0.8451 0.030 Uiso 1 1 calc R . .
N6 N 0.33373(15) 0.26646(13) 1.00774(14) 0.0229(5) Uani 1 1 d . . .
N5 N 0.58176(16) 0.17489(14) 1.05284(16) 0.0281(5) Uani 1 1 d . . .
H5 H 0.6246 0.1978 1.0830 0.034 Uiso 1 1 calc R . .
C1 C 0.0934(2) 0.72784(17) 0.9669(2) 0.0313(7) Uani 1 1 d . . .
C2 C 0.0449(2) 0.73472(19) 0.8820(2) 0.0362(7) Uani 1 1 d . . .
H2 H 0.0293 0.7799 0.8591 0.043 Uiso 1 1 calc R . .
C3 C 0.0204(2) 0.67430(19) 0.8327(2) 0.0351(7) Uani 1 1 d . . .
H3 H -0.0118 0.6780 0.7764 0.042 Uiso 1 1 calc R . .
C4 C 0.04523(18) 0.60757(18) 0.86920(19) 0.0287(6) Uani 1 1 d . . .
C5 C 0.06585(18) 0.49032(17) 0.89781(18) 0.0249(6) Uani 1 1 d . . .
C6 C 0.05765(18) 0.41287(17) 0.88660(18) 0.0256(6) Uani 1 1 d . . .
C7 C -0.01445(19) 0.38379(19) 0.83038(19) 0.0309(7) Uani 1 1 d . . .
H7 H -0.0544 0.4144 0.7973 0.037 Uiso 1 1 calc R . .
C8 C -0.0270(2) 0.3104(2) 0.8235(2) 0.0362(8) Uani 1 1 d . . .
H8 H -0.0748 0.2920 0.7857 0.043 Uiso 1 1 calc R . .
C9 C 0.0318(2) 0.26439(19) 0.8730(2) 0.0342(7) Uani 1 1 d . . .
H9 H 0.0224 0.2152 0.8699 0.041 Uiso 1 1 calc R . .
C10 C 0.10463(19) 0.29149(17) 0.9274(2) 0.0288(6) Uani 1 1 d . . .
H10 H 0.1441 0.2602 0.9599 0.035 Uiso 1 1 calc R . .
C11 C 0.11929(18) 0.36557(16) 0.93382(18) 0.0243(6) Uani 1 1 d . . .
C12 C 0.21351(18) 0.44277(15) 1.03118(17) 0.0223(6) Uani 1 1 d . . .
C13 C 0.43688(18) 0.44410(15) 1.06478(18) 0.0230(6) Uani 1 1 d . . .
H13 H 0.4485 0.4746 1.1124 0.028 Uiso 1 1 calc R . .
C14 C 0.50768(18) 0.41270(15) 1.03486(18) 0.0233(6) Uani 1 1 d . . .
C15 C 0.59092(19) 0.42847(17) 1.08224(19) 0.0278(6) Uani 1 1 d . . .
H15 H 0.5974 0.4566 1.1319 0.033 Uiso 1 1 calc R . .
C16 C 0.6628(2) 0.40301(18) 1.0565(2) 0.0339(7) Uani 1 1 d . . .
H16 H 0.7173 0.4136 1.0883 0.041 Uiso 1 1 calc R . .
C17 C 0.6518(2) 0.36111(19) 0.9818(2) 0.0341(7) Uani 1 1 d . . .
H17 H 0.6999 0.3433 0.9641 0.041 Uiso 1 1 calc R . .
C18 C 0.57164(19) 0.34542(18) 0.9335(2) 0.0306(7) Uani 1 1 d . . .
H18 H 0.5667 0.3178 0.8836 0.037 Uiso 1 1 calc R . .
C19 C 0.49699(18) 0.37028(16) 0.95797(18) 0.0242(6) Uani 1 1 d . . .
C20 C 0.14280(18) 0.48647(16) 1.05426(18) 0.0253(6) Uani 1 1 d . . .
H20A H 0.1654 0.5200 1.1004 0.030 Uiso 1 1 calc R . .
H20B H 0.1012 0.4558 1.0731 0.030 Uiso 1 1 calc R . .
C21 C 0.10236(17) 0.52578(16) 0.97267(18) 0.0241(6) Uani 1 1 d . . .
C22 C 0.09251(18) 0.60087(16) 0.95628(18) 0.0247(6) Uani 1 1 d . . .
C23 C 0.11651(18) 0.66303(17) 1.0052(2) 0.0270(6) Uani 1 1 d . . .
H23 H 0.1473 0.6603 1.0622 0.032 Uiso 1 1 calc R . .
C24 C 0.5618(2) 0.01677(16) 0.86907(19) 0.0278(6) Uani 1 1 d . . .
C25 C 0.6451(2) 0.04128(18) 0.9048(2) 0.0333(7) Uani 1 1 d . . .
H25 H 0.6916 0.0220 0.8859 0.040 Uiso 1 1 calc R . .
C26 C 0.6581(2) 0.09368(18) 0.9677(2) 0.0330(7) Uani 1 1 d . . .
H26 H 0.7131 0.1097 0.9922 0.040 Uiso 1 1 calc R . .
C27 C 0.58675(19) 0.12215(16) 0.99363(19) 0.0264(6) Uani 1 1 d . . .
C28 C 0.49699(18) 0.18531(16) 1.05623(18) 0.0241(6) Uani 1 1 d . . .
C29 C 0.46802(19) 0.23548(16) 1.11470(18) 0.0245(6) Uani 1 1 d . . .
C30 C 0.5204(2) 0.25259(17) 1.19504(19) 0.0301(7) Uani 1 1 d . . .
H30 H 0.5751 0.2329 1.2096 0.036 Uiso 1 1 calc R . .
C31 C 0.4936(2) 0.29767(17) 1.25318(19) 0.0322(7) Uani 1 1 d . . .
H31 H 0.5304 0.3094 1.3053 0.039 Uiso 1 1 calc R . .
C32 C 0.4113(2) 0.32543(16) 1.23333(18) 0.0277(6) Uani 1 1 d . . .
H32 H 0.3918 0.3543 1.2732 0.033 Uiso 1 1 calc R . .
C33 C 0.35824(19) 0.31018(15) 1.15448(18) 0.0243(6) Uani 1 1 d . . .
H33 H 0.3030 0.3288 1.1418 0.029 Uiso 1 1 calc R . .
C34 C 0.38608(18) 0.26711(15) 1.09313(17) 0.0225(6) Uani 1 1 d . . .
C35 C 0.32080(17) 0.20848(16) 0.96085(18) 0.0225(6) Uani 1 1 d . . .
C36 C 0.22279(18) 0.28917(17) 0.76477(18) 0.0252(6) Uani 1 1 d . . .
H36 H 0.2079 0.2477 0.7324 0.030 Uiso 1 1 calc R . .
C37 C 0.19974(18) 0.35686(17) 0.72373(18) 0.0255(6) Uani 1 1 d . . .
C38 C 0.1513(2) 0.35522(19) 0.6376(2) 0.0327(7) Uani 1 1 d . . .
H38 H 0.1392 0.3113 0.6097 0.039 Uiso 1 1 calc R . .
C39 C 0.1217(2) 0.4172(2) 0.5943(2) 0.0394(8) Uani 1 1 d . . .
H39 H 0.0901 0.4155 0.5376 0.047 Uiso 1 1 calc R . .
C40 C 0.1398(2) 0.48215(19) 0.6365(2) 0.0345(7) Uani 1 1 d . . .
H40 H 0.1185 0.5241 0.6082 0.041 Uiso 1 1 calc R . .
C41 C 0.1886(2) 0.48626(18) 0.71963(19) 0.0298(7) Uani 1 1 d . . .
H41 H 0.2000 0.5308 0.7460 0.036 Uiso 1 1 calc R . .
C42 C 0.22151(17) 0.42366(17) 0.76539(18) 0.0243(6) Uani 1 1 d . . .
C43 C 0.35169(18) 0.13501(16) 0.99139(19) 0.0249(6) Uani 1 1 d . . .
H43A H 0.3370 0.1241 1.0466 0.030 Uiso 1 1 calc R . .
H43B H 0.3265 0.0989 0.9495 0.030 Uiso 1 1 calc R . .
C44 C 0.44699(18) 0.13772(15) 1.00037(18) 0.0236(6) Uani 1 1 d . . .
C45 C 0.50268(18) 0.09725(15) 0.95823(17) 0.0232(6) Uani 1 1 d . . .
C46 C 0.49069(19) 0.04290(15) 0.89490(18) 0.0248(6) Uani 1 1 d . . .
H46 H 0.4363 0.0253 0.8713 0.030 Uiso 1 1 calc R . .
O3 O 0.06523(16) 0.46651(16) 1.34102(17) 0.0494(7) Uani 1 1 d . . .
H3A H 0.1028 0.4489 1.3192 0.074 Uiso 1 1 calc R . .
C47 C 0.0983(3) 0.5284(2) 1.3903(2) 0.0519(10) Uani 1 1 d . . .
H47A H 0.1373 0.5137 1.4424 0.078 Uiso 1 1 calc R . .
H47B H 0.0519 0.5549 1.4052 0.078 Uiso 1 1 calc R . .
H47C H 0.1280 0.5581 1.3565 0.078 Uiso 1 1 calc R . .
O4 O 0.3168(2) 0.53154(19) 0.21817(19) 0.0620(8) Uani 1 1 d . . .
H4 H 0.2832 0.5017 0.2298 0.093 Uiso 1 1 calc R . .
C48 C 0.3032(3) 0.5947(3) 0.2536(3) 0.0708(13) Uani 1 1 d . . .
H48A H 0.3280 0.5938 0.3146 0.106 Uiso 1 1 calc R . .
H48B H 0.2427 0.6032 0.2451 0.106 Uiso 1 1 calc R . .
H48C H 0.3291 0.6323 0.2264 0.106 Uiso 1 1 calc R . .
O5 O 0.2585(3) 0.7472(2) 0.3481(2) 0.0788(10) Uani 1 1 d . . .
H5A H 0.2672 0.7053 0.3368 0.118 Uiso 1 1 calc R . .
C49 C 0.2458(3) 0.7888(3) 0.2705(3) 0.0621(12) Uani 1 1 d . . .
H49A H 0.1908 0.8117 0.2612 0.093 Uiso 1 1 calc R . .
H49B H 0.2483 0.7581 0.2222 0.093 Uiso 1 1 calc R . .
H49C H 0.2899 0.8246 0.2758 0.093 Uiso 1 1 calc R . .

loop_
_atom_site_aniso_label
_atom_site_aniso_U_11
_atom_site_aniso_U_22
_atom_site_aniso_U_33
_atom_site_aniso_U_23
_atom_site_aniso_U_13
_atom_site_aniso_U_12
Ga 0.02006(15) 0.02420(16) 0.01726(14) -0.00185(12) 0.00309(11) 0.00044(12)
Br2 0.04431(19) 0.03078(17) 0.02524(15) -0.00134(12) 0.01112(13) 0.00762(13)
Br1 0.0488(2) 0.03193(18) 0.0507(2) 0.00044(15) 0.01518(17) -0.00791(15)
Cl1 0.0325(16) 0.0261(12) 0.0294(8) 0.0090(5) 0.0063(8) 0.0090(7)
Cl1X 0.058(9) 0.083(8) 0.038(3) 0.011(4) 0.009(4) 0.026(8)
O1 0.0210(10) 0.0382(12) 0.0227(10) -0.0055(9) 0.0042(8) 0.0001(9)
O2 0.0304(11) 0.0278(11) 0.0177(9) 0.0005(8) 0.0019(8) -0.0019(9)
N4 0.0217(12) 0.0256(12) 0.0191(11) -0.0013(9) 0.0050(9) 0.0026(9)
N3 0.0236(12) 0.0250(12) 0.0191(11) -0.0046(9) 0.0048(9) 0.0019(10)
N2 0.0199(11) 0.0246(12) 0.0213(11) 0.0001(9) 0.0054(9) 0.0017(9)
N1 0.0225(12) 0.0354(14) 0.0210(12) 0.0002(10) 0.0007(9) 0.0029(10)
N8 0.0216(12) 0.0255(12) 0.0193(11) -0.0012(9) 0.0041(9) 0.0012(9)
N7 0.0280(13) 0.0237(12) 0.0215(12) -0.0046(10) 0.0022(10) 0.0019(10)
N6 0.0257(12) 0.0250(12) 0.0173(11) -0.0013(9) 0.0031(9) 0.0027(10)
N5 0.0248(12) 0.0329(14) 0.0246(12) -0.0045(11) 0.0011(10) 0.0038(10)
C1 0.0298(16) 0.0310(17) 0.0352(17) 0.0012(13) 0.0118(13) -0.0008(13)
C2 0.0376(18) 0.0336(18) 0.0387(18) 0.0124(14) 0.0112(14) 0.0037(14)
C3 0.0302(16) 0.046(2) 0.0285(16) 0.0099(14) 0.0041(13) 0.0047(14)
C4 0.0222(14) 0.0415(18) 0.0224(14) 0.0060(13) 0.0047(11) 0.0039(13)
C5 0.0195(13) 0.0336(16) 0.0223(14) 0.0008(12) 0.0059(11) 0.0033(12)
C6 0.0221(14) 0.0351(17) 0.0205(13) -0.0029(12) 0.0067(11) -0.0011(12)
C7 0.0245(15) 0.0450(19) 0.0235(14) -0.0047(13) 0.0056(12) -0.0020(13)
C8 0.0296(16) 0.050(2) 0.0300(16) -0.0119(15) 0.0094(13) -0.0116(15)
C9 0.0359(17) 0.0354(18) 0.0356(17) -0.0112(14) 0.0169(14) -0.0110(14)
C10 0.0282(15) 0.0336(17) 0.0275(15) -0.0021(13) 0.0123(12) -0.0024(13)
C11 0.0218(14) 0.0323(16) 0.0206(13) -0.0043(12) 0.0084(11) -0.0027(12)
C12 0.0229(14) 0.0259(15) 0.0181(13) 0.0036(11) 0.0043(10) 0.0031(11)
C13 0.0250(14) 0.0242(14) 0.0185(13) -0.0008(11) 0.0016(11) -0.0011(11)
C14 0.0233(14) 0.0240(14) 0.0220(13) 0.0033(11) 0.0035(11) -0.0001(11)
C15 0.0282(15) 0.0286(16) 0.0252(14) 0.0005(12) 0.0026(12) -0.0014(12)
C16 0.0214(15) 0.0408(19) 0.0374(17) 0.0014(15) 0.0016(13) -0.0006(13)
C17 0.0240(15) 0.0417(19) 0.0382(17) 0.0002(15) 0.0100(13) 0.0023(13)
C18 0.0262(15) 0.0383(18) 0.0288(15) -0.0039(13) 0.0090(12) -0.0005(13)
C19 0.0251(14) 0.0248(15) 0.0231(14) 0.0022(11) 0.0057(11) -0.0017(11)
C20 0.0249(14) 0.0307(16) 0.0206(13) 0.0000(12) 0.0057(11) 0.0056(12)
C21 0.0188(13) 0.0330(16) 0.0209(13) -0.0008(12) 0.0050(11) 0.0033(11)
C22 0.0201(13) 0.0332(16) 0.0217(14) 0.0027(12) 0.0064(11) 0.0029(12)
C23 0.0214(14) 0.0335(16) 0.0270(15) 0.0025(12) 0.0075(11) 0.0011(12)
C24 0.0377(17) 0.0250(15) 0.0219(14) 0.0016(12) 0.0089(12) 0.0035(13)
C25 0.0309(16) 0.0372(18) 0.0337(17) -0.0003(14) 0.0112(13) 0.0078(14)
C26 0.0278(16) 0.0388(18) 0.0325(16) -0.0005(14) 0.0063(13) 0.0028(13)
C27 0.0272(15) 0.0276(15) 0.0238(14) 0.0034(12) 0.0043(11) 0.0051(12)
C28 0.0238(14) 0.0276(15) 0.0200(13) 0.0028(11) 0.0022(11) 0.0034(11)
C29 0.0297(15) 0.0242(14) 0.0188(13) 0.0003(11) 0.0030(11) 0.0009(12)
C30 0.0318(16) 0.0330(17) 0.0225(14) -0.0015(12) -0.0011(12) 0.0051(13)
C31 0.0402(18) 0.0345(17) 0.0197(14) -0.0008(12) 0.0012(12) 0.0029(14)
C32 0.0377(17) 0.0276(15) 0.0186(13) -0.0022(11) 0.0079(12) 0.0022(13)
C33 0.0278(15) 0.0245(14) 0.0213(13) 0.0015(11) 0.0065(11) 0.0025(12)
C34 0.0281(14) 0.0227(14) 0.0164(12) 0.0009(11) 0.0039(11) -0.0006(11)
C35 0.0200(13) 0.0256(14) 0.0221(13) -0.0011(11) 0.0050(11) 0.0008(11)
C36 0.0239(14) 0.0305(16) 0.0207(14) -0.0049(12) 0.0032(11) -0.0022(12)
C37 0.0227(14) 0.0341(16) 0.0201(13) 0.0004(12) 0.0052(11) 0.0008(12)
C38 0.0330(16) 0.0404(19) 0.0227(15) -0.0027(13) 0.0012(12) -0.0034(14)
C39 0.0374(18) 0.054(2) 0.0220(15) 0.0062(15) -0.0043(13) -0.0033(16)
C40 0.0341(17) 0.0386(19) 0.0291(16) 0.0128(14) 0.0027(13) 0.0021(14)
C41 0.0308(16) 0.0331(17) 0.0262(15) 0.0063(13) 0.0073(12) -0.0007(13)
C42 0.0199(13) 0.0340(16) 0.0196(13) 0.0026(12) 0.0059(11) -0.0011(12)
C43 0.0257(14) 0.0251(15) 0.0236(14) -0.0015(11) 0.0045(11) 0.0011(12)
C44 0.0266(14) 0.0235(14) 0.0200(13) 0.0011(11) 0.0033(11) 0.0027(11)
C45 0.0268(14) 0.0239(14) 0.0189(13) 0.0046(11) 0.0048(11) 0.0033(11)
C46 0.0286(15) 0.0249(15) 0.0204(13) 0.0044(11) 0.0039(11) 0.0026(12)
O3 0.0409(14) 0.0645(18) 0.0376(14) -0.0113(13) -0.0035(11) 0.0094(13)
C47 0.053(2) 0.064(3) 0.037(2) -0.0089(18) 0.0042(17) 0.001(2)
O4 0.0614(19) 0.082(2) 0.0443(16) -0.0289(16) 0.0152(14) -0.0162(16)
C48 0.079(3) 0.051(3) 0.080(3) -0.013(2) 0.011(3) -0.013(2)
O5 0.088(3) 0.078(2) 0.066(2) 0.0054(18) 0.0077(19) 0.030(2)
C49 0.057(3) 0.064(3) 0.057(3) 0.003(2) -0.005(2) 0.002(2)

loop_
_atom_type_symbol
_atom_type_description
_atom_type_scat_dispersion_real
_atom_type_scat_dispersion_imag
_atom_type_scat_source
C C 0.0033 0.0016 'International Tables Vol C Tables 4.2.6.8 and 6.1.1.4'
H H 0.0000 0.0000 'International Tables Vol C Tables 4.2.6.8 and 6.1.1.4'
N N 0.0061 0.0033 'International Tables Vol C Tables 4.2.6.8 and 6.1.1.4'
O O 0.0106 0.0060 'International Tables Vol C Tables 4.2.6.8 and 6.1.1.4'
Cl Cl 0.1484 0.1585 'International Tables Vol C Tables 4.2.6.8 and 6.1.1.4'
Ga Ga 0.2307 1.6083 'International Tables Vol C Tables 4.2.6.8 and 6.1.1.4'
Br Br -0.2901 2.4595 'International Tables Vol C Tables 4.2.6.8 and 6.1.1.4'

loop_
_geom_angle_atom_site_label_1
_geom_angle_atom_site_label_2
_geom_angle_atom_site_label_3
_geom_angle
O1 Ga O2 95.42(9)
O1 Ga N4 88.47(9)
O2 Ga N4 96.77(9)
O1 Ga N8 93.04(9)
O2 Ga N8 88.69(9)
N4 Ga N8 174.18(9)
O1 Ga N2 165.84(9)
O2 Ga N2 85.52(9)
N4 Ga N2 77.39(9)
N8 Ga N2 101.11(9)
O1 Ga N6 89.91(9)
O2 Ga N6 165.29(9)
N4 Ga N6 97.07(9)
N8 Ga N6 77.32(9)
N2 Ga N6 92.66(9)
C19 O1 Ga 129.74(18)
C42 O2 Ga 130.66(19)
C13 N4 N3 118.5(2)
C13 N4 Ga 128.2(2)
N3 N4 Ga 113.06(17)
C12 N3 N4 116.7(2)
C12 N2 C11 123.0(2)
C12 N2 Ga 112.51(18)
C11 N2 Ga 119.68(17)
C4 N1 C5 109.1(2)
C36 N8 N7 117.8(2)
C36 N8 Ga 128.8(2)
N7 N8 Ga 113.34(16)
C35 N7 N8 117.2(2)
C35 N6 C34 122.3(2)
C35 N6 Ga 112.45(18)
C34 N6 Ga 121.59(18)
C27 N5 C28 109.0(2)
C23 C1 C2 123.1(3)
C23 C1 Br1 119.1(2)
C2 C1 Br1 117.8(2)
C3 C2 C1 119.8(3)
C2 C3 C4 118.4(3)
N1 C4 C3 130.6(3)
N1 C4 C22 107.9(3)
C3 C4 C22 121.5(3)
C21 C5 N1 109.1(3)
C21 C5 C6 126.4(3)
N1 C5 C6 124.3(3)
C7 C6 C11 118.6(3)
C7 C6 C5 120.0(3)
C11 C6 C5 121.4(3)
C8 C7 C6 121.1(3)
C7 C8 C9 120.0(3)
C8 C9 C10 120.2(3)
C9 C10 C11 120.7(3)
C10 C11 C6 119.4(3)
C10 C11 N2 116.0(3)
C6 C11 N2 124.1(3)
N2 C12 N3 118.2(2)
N2 C12 C20 124.3(3)
N3 C12 C20 117.4(3)
N4 C13 C14 123.0(3)
C15 C14 C19 119.8(3)
C15 C14 C13 117.3(3)
C19 C14 C13 122.9(2)
C16 C15 C14 121.4(3)
C15 C16 C17 118.6(3)
C18 C17 C16 121.6(3)
C17 C18 C19 121.4(3)
O1 C19 C18 118.4(3)
O1 C19 C14 124.2(3)
C18 C19 C14 117.3(3)
C12 C20 C21 105.5(2)
C5 C21 C22 107.9(3)
C5 C21 C20 122.0(3)
C22 C21 C20 130.2(3)
C23 C22 C4 119.1(3)
C23 C22 C21 134.9(3)
C4 C22 C21 106.0(3)
C1 C23 C22 118.1(3)
C46 C24 C25 122.4(3)
C46 C24 Br2 120.5(2)
C25 C24 Br2 117.1(2)
C26 C25 C24 120.4(3)
C25 C26 C27 118.2(3)
N5 C27 C26 129.9(3)
N5 C27 C45 108.5(3)
C26 C27 C45 121.6(3)
N5 C28 C44 109.0(3)
N5 C28 C29 124.1(3)
C44 C28 C29 126.8(3)
C30 C29 C34 118.0(3)
C30 C29 C28 120.7(3)
C34 C29 C28 121.2(2)
C31 C30 C29 122.1(3)
C30 C31 C32 119.4(3)
C33 C32 C31 120.0(3)
C32 C33 C34 121.2(3)
C33 C34 C29 119.1(3)
C33 C34 N6 116.7(2)
C29 C34 N6 123.6(2)
N6 C35 N7 118.3(3)
N6 C35 C43 125.0(3)
N7 C35 C43 116.5(2)
N8 C36 C37 123.4(3)
C38 C37 C42 119.7(3)
C38 C37 C36 116.8(3)
C42 C37 C36 123.5(3)
C39 C38 C37 121.3(3)
C38 C39 C40 118.8(3)
C41 C40 C39 121.7(3)
C40 C41 C42 120.9(3)
O2 C42 C41 118.2(3)
O2 C42 C37 124.4(3)
C41 C42 C37 117.4(3)
C44 C43 C35 104.9(2)
C28 C44 C45 107.7(3)
C28 C44 C43 121.4(3)
C45 C44 C43 130.9(3)
C46 C45 C27 119.4(3)
C46 C45 C44 134.7(3)
C27 C45 C44 105.8(3)
C24 C46 C45 117.9(3)

loop_
_geom_bond_atom_site_label_1
_geom_bond_atom_site_label_2
_geom_bond_distance
Ga O1 1.901(2)
Ga O2 1.922(2)
Ga N4 2.038(2)
Ga N8 2.038(2)
Ga N2 2.101(2)
Ga N6 2.121(2)
Br2 C24 1.910(3)
Br1 C1 1.910(3)
O1 C19 1.313(3)
O2 C42 1.313(3)
N4 C13 1.293(4)
N4 N3 1.378(3)
N3 C12 1.348(4)
N2 C12 1.304(4)
N2 C11 1.418(4)
N1 C4 1.372(4)
N1 C5 1.383(4)
N8 C36 1.296(4)
N8 N7 1.378(3)
N7 C35 1.348(4)
N6 C35 1.302(4)
N6 C34 1.428(3)
N5 C27 1.370(4)
N5 C28 1.379(4)
C1 C23 1.367(4)
C1 C2 1.405(5)
C2 C3 1.379(5)
C3 C4 1.394(5)
C4 C22 1.427(4)
C5 C21 1.372(4)
C5 C6 1.458(4)
C6 C7 1.406(4)
C6 C11 1.412(4)
C7 C8 1.385(5)
C8 C9 1.385(5)
C9 C10 1.387(4)
C10 C11 1.402(4)
C12 C20 1.498(4)
C13 C14 1.438(4)
C14 C15 1.412(4)
C14 C19 1.428(4)
C15 C16 1.379(4)
C16 C17 1.394(5)
C17 C18 1.376(4)
C18 C19 1.406(4)
C20 C21 1.504(4)
C21 C22 1.427(4)
C22 C23 1.401(4)
C24 C46 1.373(4)
C24 C25 1.407(5)
C25 C26 1.377(5)
C26 C27 1.394(4)
C27 C45 1.419(4)
C28 C44 1.380(4)
C28 C29 1.456(4)
C29 C30 1.401(4)
C29 C34 1.410(4)
C30 C31 1.377(4)
C31 C32 1.385(4)
C32 C33 1.379(4)
C33 C34 1.400(4)
C35 C43 1.501(4)
C36 C37 1.432(4)
C37 C38 1.415(4)
C37 C42 1.418(4)
C38 C39 1.375(5)
C39 C40 1.384(5)
C40 C41 1.379(4)
C41 C42 1.415(4)
C43 C44 1.498(4)
C44 C45 1.432(4)
C45 C46 1.408(4)
O3 C47 1.430(5)
O4 C48 1.341(5)
O5 C49 1.426(5)

loop_
_geom_torsion_atom_site_label_1
_geom_torsion_atom_site_label_2
_geom_torsion_atom_site_label_3
_geom_torsion_atom_site_label_4
_geom_torsion
O2 Ga O1 C19 117.1(3)
N4 Ga O1 C19 20.4(3)
N8 Ga O1 C19 -153.9(3)
N2 Ga O1 C19 23.9(5)
N6 Ga O1 C19 -76.6(3)
O1 Ga O2 C42 100.3(2)
N4 Ga O2 C42 -170.6(2)
N8 Ga O2 C42 7.3(2)
N2 Ga O2 C42 -93.9(2)
N6 Ga O2 C42 -10.5(5)
O1 Ga N4 C13 -15.8(3)
O2 Ga N4 C13 -111.1(3)
N8 Ga N4 C13 89.3(9)
N2 Ga N4 C13 165.0(3)
N6 Ga N4 C13 73.9(3)
O1 Ga N4 N3 169.28(19)
O2 Ga N4 N3 74.00(19)
N8 Ga N4 N3 -85.5(9)
N2 Ga N4 N3 -9.85(17)
N6 Ga N4 N3 -101.00(19)
C13 N4 N3 C12 -169.5(3)
Ga N4 N3 C12 5.9(3)
O1 Ga N2 C12 9.4(5)
O2 Ga N2 C12 -85.0(2)
N4 Ga N2 C12 12.98(19)
N8 Ga N2 C12 -172.77(19)
N6 Ga N2 C12 109.6(2)
O1 Ga N2 C11 165.5(3)
O2 Ga N2 C11 71.1(2)
N4 Ga N2 C11 169.1(2)
N8 Ga N2 C11 -16.7(2)
N6 Ga N2 C11 -94.3(2)
O1 Ga N8 C36 -96.0(3)
O2 Ga N8 C36 -0.6(2)
N4 Ga N8 C36 159.1(8)
N2 Ga N8 C36 84.6(3)
N6 Ga N8 C36 174.8(3)
O1 Ga N8 N7 81.82(18)
O2 Ga N8 N7 177.18(18)
N4 Ga N8 N7 -23.1(10)
N2 Ga N8 N7 -97.64(18)
N6 Ga N8 N7 -7.40(17)
C36 N8 N7 C35 -178.3(3)
Ga N8 N7 C35 3.6(3)
O1 Ga N6 C35 -82.6(2)
O2 Ga N6 C35 28.9(5)
N4 Ga N6 C35 -171.0(2)
N8 Ga N6 C35 10.58(19)
N2 Ga N6 C35 111.4(2)
O1 Ga N6 C34 76.3(2)
O2 Ga N6 C34 -172.3(3)
N4 Ga N6 C34 -12.2(2)
N8 Ga N6 C34 169.4(2)
N2 Ga N6 C34 -89.8(2)
C23 C1 C2 C3 -1.8(5)
Br1 C1 C2 C3 178.6(2)
C1 C2 C3 C4 -0.1(5)
C5 N1 C4 C3 -178.0(3)
C5 N1 C4 C22 1.0(3)
C2 C3 C4 N1 -179.3(3)
C2 C3 C4 C22 1.9(5)
C4 N1 C5 C21 0.5(3)
C4 N1 C5 C6 175.6(3)
C21 C5 C6 C7 145.7(3)
N1 C5 C6 C7 -28.5(4)
C21 C5 C6 C11 -31.8(4)
N1 C5 C6 C11 154.0(3)
C11 C6 C7 C8 2.4(4)
C5 C6 C7 C8 -175.1(3)
C6 C7 C8 C9 0.5(5)
C7 C8 C9 C10 -2.2(5)
C8 C9 C10 C11 0.8(4)
C9 C10 C11 C6 2.1(4)
C9 C10 C11 N2 -170.3(3)
C7 C6 C11 C10 -3.7(4)
C5 C6 C11 C10 173.8(3)
C7 C6 C11 N2 168.1(3)
C5 C6 C11 N2 -14.4(4)
C12 N2 C11 C10 -141.8(3)
Ga N2 C11 C10 64.7(3)
C12 N2 C11 C6 46.1(4)
Ga N2 C11 C6 -107.4(3)
C11 N2 C12 N3 -169.4(2)
Ga N2 C12 N3 -14.2(3)
C11 N2 C12 C20 6.2(4)
Ga N2 C12 C20 161.4(2)
N4 N3 C12 N2 5.9(4)
N4 N3 C12 C20 -170.0(2)
N3 N4 C13 C14 -178.9(2)
Ga N4 C13 C14 6.5(4)
N4 C13 C14 C15 -177.7(3)
N4 C13 C14 C19 5.7(4)
C19 C14 C15 C16 -0.8(4)
C13 C14 C15 C16 -177.5(3)
C14 C15 C16 C17 0.2(5)
C15 C16 C17 C18 0.6(5)
C16 C17 C18 C19 -0.8(5)
Ga O1 C19 C18 165.4(2)
Ga O1 C19 C14 -16.0(4)
C17 C18 C19 O1 178.8(3)
C17 C18 C19 C14 0.2(5)
C15 C14 C19 O1 -178.0(3)
C13 C14 C19 O1 -1.5(5)
C15 C14 C19 C18 0.6(4)
C13 C14 C19 C18 177.1(3)
N2 C12 C20 C21 -70.1(3)
N3 C12 C20 C21 105.6(3)
N1 C5 C21 C22 -1.8(3)
C6 C5 C21 C22 -176.8(3)
N1 C5 C21 C20 177.4(2)
C6 C5 C21 C20 2.5(5)
C12 C20 C21 C5 60.1(3)
C12 C20 C21 C22 -120.9(3)
N1 C4 C22 C23 179.1(2)
C3 C4 C22 C23 -1.8(4)
N1 C4 C22 C21 -2.1(3)
C3 C4 C22 C21 177.0(3)
C5 C21 C22 C23 -179.1(3)
C20 C21 C22 C23 1.7(5)
C5 C21 C22 C4 2.4(3)
C20 C21 C22 C4 -176.8(3)
C2 C1 C23 C22 1.9(5)
Br1 C1 C23 C22 -178.5(2)
C4 C22 C23 C1 -0.1(4)
C21 C22 C23 C1 -178.5(3)
C46 C24 C25 C26 -0.5(5)
Br2 C24 C25 C26 179.3(2)
C24 C25 C26 C27 -0.9(5)
C28 N5 C27 C26 179.5(3)
C28 N5 C27 C45 -0.5(3)
C25 C26 C27 N5 -178.7(3)
C25 C26 C27 C45 1.4(5)
C27 N5 C28 C44 1.5(3)
C27 N5 C28 C29 177.6(3)
N5 C28 C29 C30 -29.0(4)
C44 C28 C29 C30 146.4(3)
N5 C28 C29 C34 152.3(3)
C44 C28 C29 C34 -32.3(4)
C34 C29 C30 C31 1.3(5)
C28 C29 C30 C31 -177.4(3)
C29 C30 C31 C32 2.1(5)
C30 C31 C32 C33 -2.6(5)
C31 C32 C33 C34 -0.3(5)
C32 C33 C34 C29 3.8(4)
C32 C33 C34 N6 -167.5(3)
C30 C29 C34 C33 -4.2(4)
C28 C29 C34 C33 174.6(3)
C30 C29 C34 N6 166.5(3)
C28 C29 C34 N6 -14.8(4)
C35 N6 C34 C33 -141.9(3)
Ga N6 C34 C33 61.4(3)
C35 N6 C34 C29 47.2(4)
Ga N6 C34 C29 -109.5(3)
C34 N6 C35 N7 -170.9(2)
Ga N6 C35 N7 -12.3(3)
C34 N6 C35 C43 5.4(4)
Ga N6 C35 C43 164.1(2)
N8 N7 C35 N6 6.1(4)
N8 N7 C35 C43 -170.5(2)
N7 N8 C36 C37 179.0(3)
Ga N8 C36 C37 -3.3(4)
N8 C36 C37 C38 -176.5(3)
N8 C36 C37 C42 2.3(5)
C42 C37 C38 C39 -2.7(5)
C36 C37 C38 C39 176.2(3)
C37 C38 C39 C40 -0.2(5)
C38 C39 C40 C41 1.9(5)
C39 C40 C41 C42 -0.6(5)
Ga O2 C42 C41 169.2(2)
Ga O2 C42 C37 -10.3(4)
C40 C41 C42 O2 178.2(3)
C40 C41 C42 C37 -2.2(4)
C38 C37 C42 O2 -176.7(3)
C36 C37 C42 O2 4.6(4)
C38 C37 C42 C41 3.8(4)
C36 C37 C42 C41 -174.9(3)
N6 C35 C43 C44 -70.3(3)
N7 C35 C43 C44 106.1(3)
N5 C28 C44 C45 -1.8(3)
C29 C28 C44 C45 -177.7(3)
N5 C28 C44 C43 178.6(3)
C29 C28 C44 C43 2.6(5)
C35 C43 C44 C28 60.2(3)
C35 C43 C44 C45 -119.3(3)
N5 C27 C45 C46 179.5(2)
C26 C27 C45 C46 -0.5(4)
N5 C27 C45 C44 -0.5(3)
C26 C27 C45 C44 179.4(3)
C28 C44 C45 C46 -178.7(3)
C43 C44 C45 C46 0.9(5)
C28 C44 C45 C27 1.4(3)
C43 C44 C45 C27 -179.0(3)
C25 C24 C46 C45 1.3(4)
Br2 C24 C46 C45 -178.4(2)
C27 C45 C46 C24 -0.8(4)
C44 C45 C46 C24 179.3(3)
